data_1000114
loop_
_publ_author_name
'Le Bail, A'
'Hemon-Ribaud, A'
'Courbion, G'

_publ_section_title
;
Synthesis and structure approach of K~3~Ba~7~Al~6~F~33~Cl~2~
;
_journal_coden_ASTM JSSCBI
_journal_name_full 'Journal of Solid State Chemistry'
_journal_page_first 234
_journal_page_last 244
_journal_paper_doi 10.1006/jssc.1993.1343
_journal_volume 107
_journal_year 1993
_chemical_formula_structural 'K2.908 Ba7.092 Al6 F33 Cl2'
_chemical_formula_sum 'Al6 Ba7.092 Cl2 F33 K2.908'
_chemical_name_systematic
;
Potassium barium aluminium fluoride chloride (2.9/7.1/6/33/2)
;
_space_group_IT_number 164
_symmetry_cell_setting trigonal
_symmetry_Int_Tables_number 164
_symmetry_space_group_name_Hall '-P 3 2"'
_symmetry_space_group_name_H-M 'P -3 m 1'
_cell_angle_alpha 90
_cell_angle_beta 90
_cell_angle_gamma 120
_cell_formula_units_Z 3
_cell_length_a 18.863(4)
_cell_length_b 18.863(2)
_cell_length_c 7.636(2)
_cell_volume 2353.0
_refine_ls_R_factor_all 0.03
_cod_database_code 1000114

loop_
_symmetry_equiv_pos_as_xyz
x,y,z
-y,x-y,z
y-x,-x,z
-y,-x,z
x,x-y,z
y-x,y,z
-x,-y,-z
y,y-x,-z
x-y,x,-z
y,x,-z
-x,y-x,-z
x-y,-y,-z

loop_
_atom_site_aniso_label
_atom_site_aniso_U_11
_atom_site_aniso_U_12
_atom_site_aniso_U_13
_atom_site_aniso_U_22
_atom_site_aniso_U_23
_atom_site_aniso_U_33
Al1 0.0193(10) 0.0113(11) -0.0017(7) 0.0193(10) 0.0017(7) 0.0299(17)
Al2 0.0166(10) 0.0026(12) -0.0004(7) 0.0166(10) 0.0004(7) 0.0198(15)
Al3 0.0136(9) 0.0066(11) -0.0027(6) 0.0136(9) 0.0027(6) 0.0180(15)
Ba1 0.0192(2) 0.0037(3) -0.0049(2) 0.0192(2) 0.0049(2) 0.0284(3)
Ba2 0.0334(4) 0.0209(4) -0.0002(2) 0.0334(4) 0.0002(2) 0.0297(7)
K1 0.0334(4) 0.0209(4) -0.0002(2) 0.0334(4) 0.0002(2) 0.0297(7)
Ba3 0.0201(3) 0.0081(3) 0.0019(2) 0.0201(3) -0.0019(2) 0.0209(4)
K2 0.0201(3) 0.0081(3) 0.0019(2) 0.0201(3) -0.0019(2) 0.0209(4)
K3 0.0277(7) 0.0130(4) 0.0031(3) 0.0261(8) 0.0062(6) 0.0218(6)
Ba4 0.0277(7) 0.0130(4) 0.0031(3) 0.0261(8) 0.0062(6) 0.0218(6)
K4 0.0234(6) 0.0092(3) -0.0026(2) 0.0184(6) -0.0052(4) 0.0229(5)
Ba5 0.0234(6) 0.0092(3) -0.0026(2) 0.0184(6) -0.0052(4) 0.0229(5)
Cl1 0.0378(34) 0.0189(17) 0. 0.0378(34) 0. 0.0421(54)
Cl2 0.0326(33) 0.0163(17) 0. 0.0326(33) 0. 0.1125(114)
Cl3 0.0202(17) 0.0101(9) 0. 0.0202(17) 0. 0.0260(23)
Cl4 0.028(2) 0.014(1) 0. 0.028(2) 0. 0.0252(22)
F1 0.0438(35) 0.0402(36) 0.0015(30) 0.0718(44) -0.0135(372) 0.0323(25)
F2 0.0268(26) 0.0145(25) 0.0117(25) 0.0457(29) 0.0132(32) 0.0278(21)
F3 0.0266(41) 0.0169(34) -0.0210(41) 0.0302(40) -0.0082(42) 0.0416(45)
F4 0.0194(40) 0.0163(40) -0.0008(47) 0.0418(57) 0.0123(56) 0.0852(85)
F5 0.0228(24) 0.0180(22) 0.0011(22) 0.0340(27) 0.0058(24) 0.0386(29)
F6 0.0264(22) 0.0199(21) -0.0018(21) 0.0318(26) -0.0028(21) 0.0315(25)
F7 0.0273(35) 0.0142(24) -0.0053(22) 0.0284(49) -0.0106(45) 0.0248(45)
F8 0.0527(39) 0.0302(45) 0.0022(21) 0.0527(39) -0.0022(21) 0.0258(33)
F9 0.1765(136) 0.1520(45) 0.0101(32) 0.1765(136) -0.0101(32) 0.0559(73)
F10 0.0542(41) 0.0162(49) 0.0122(27) 0.0542(41) -0.0122(27) 0.0392(44)
F11 0.0438(34) 0.0173(41) -0.0210(24) 0.0438(34) 0.0210(24) 0.0459(50)
F12 0.1779(360) 0.174(37) -0.0010(37) 0.1779(360) 0.0010(37) 0.0167(89)
F13 0.0489(96) -0.0074(63) 0.0088(95) 0.0278(73) 0.0076(80) 0.0599(106)
F14 0.0319(74) 0.0116(86) -0.0098(46) 0.0319(74) 0.0098(46) 0.0300(94)

loop_
_atom_site_label
_atom_site_type_symbol
_atom_site_symmetry_multiplicity
_atom_site_Wyckoff_symbol
_atom_site_fract_x
_atom_site_fract_y
_atom_site_fract_z
_atom_site_occupancy
_atom_site_attached_hydrogens
_atom_site_calc_flag
Al1 Al3+ 6 i 0.1339(1) 0.8661(1) 0.7263(6) 1. 0 d
Al2 Al3+ 6 i 0.2009(1) 0.7991(1) 0.3241(5) 1. 0 d
Al3 Al3+ 6 i 0.5345(1) 0.4655(1) 0.1903(5) 1. 0 d
Ba1 Ba2+ 6 i 0.75003(2) 0.24997(2) 0.2339(1) 1. 0 d
Ba2 Ba2+ 6 i 0.08657(3) 0.91343(3) 0.2574(1) 0.891(6) 0 d
K1 K1+ 6 i 0.08657(3) 0.91343(3) 0.2574(1) 0.109(6) 0 d
Ba3 Ba2+ 6 i 0.42039(2) 0.57961(2) 0.2680(1) 0.852(6) 0 d
K2 K1+ 6 i 0.42039(2) 0.57961(2) 0.2680(1) 0.148(6) 0 d
K3 K1+ 6 g 0.33355(7) 0. 0. 0.650(5) 0 d
Ba4 Ba2+ 6 g 0.33355(7) 0. 0. 0.350(5) 0 d
K4 K1+ 6 h 0.32891(7) 0. 0.5 0.547(5) 0 d
Ba5 Ba2+ 6 h 0.32891(7) 0. 0.5 0.453(5) 0 d
Cl1 Cl1- 1 a 0. 0. 0. 1. 0 d
Cl2 Cl1- 1 b 0. 0. 0.5 1. 0 d
Cl3 Cl1- 2 d 0.3333 0.6667 0.4900(9) 1. 0 d
Cl4 Cl1- 2 d 0.3333 0.6667 0.9932(9) 1. 0 d
F1 F1- 12 j 0.2367(4) 0.3396(5) 0.2275(8) 1. 0 d
F2 F1- 12 j 0.4349(3) 0.0036(5) 0.2787(7) 1. 0 d
F3 F1- 12 j 0.2370(5) 0.3426(6) 0.7806(13) 0.63(1) 0 d
F4 F1- 12 j 0.0378(5) 0.8304(6) 0.6165(16) 0.63(1) 0 d
F5 F1- 12 j 0.1256(3) 0.4962(4) 0.9331(7) 1. 0 d
F6 F1- 12 j 0.1601(3) 0.4542(3) 0.4508(7) 1. 0 d
F7 F1- 3 e 0.5 0. 0. 1. 0 d
F8 F1- 6 i 0.1604(3) 0.8396(3) 0.5056(12) 1. 0 d
F9 F1- 6 i 0.1055(4) 0.8945(4) 0.9244(17) 1. 0 d
F10 F1- 6 i 0.2399(3) 0.7601(3) 0.1637(13) 1. 0 d
F11 F1- 6 i 0.5725(3) 0.4275(3) 0.3560(12) 1. 0 d
F12 F1- 6 i 0.1781(6) 0.8219(6) 0.8464(27) 0.37(1) 0 d
F13 F1- 12 j 0.0392(9) 0.7775(9) 0.7371(25) 0.37(1) 0 d
F14 F1- 6 i 0.0844(7) 0.9156(7) 0.6271(26) 0.37(1) 0 d

loop_
_atom_type_symbol
_atom_type_oxidation_number
Al3+ 3.000
Ba2+ 2.000
K1+ 1.000
Cl1- -1.000
F1- -1.000
